data_7055248
loop_
_publ_author_name
'Sures, Dylan J.'
'Molina, Pedro I.'
'Mir\'o, Pere'
'Zakharov, Lev N.'
'Nyman, May'

_publ_section_title
;
 Cesium salts of niobo-tungstate isopolyanions with intermediate group
 V--group VI character
;
_journal_issue 2
_journal_name_full 'New J. Chem.'
_journal_page_first 928
_journal_paper_doi 10.1039/C5NJ02914G
_journal_volume 40
_journal_year 2016
_chemical_formula_moiety 'Cs4[Nb2W4O19] 4H2O'
_chemical_formula_sum 'Cs4 H8 Nb1.97 O23 W4.03'
_chemical_formula_weight 1832.11
_chemical_name_systematic
;
 ?
;
_space_group_crystal_system monoclinic
_space_group_IT_number 14
_space_group_name_Hall '-P 2yn'
_space_group_name_H-M_alt 'P 1 21/n 1'
_symmetry_space_group_name_Hall '-P 2yn'
_symmetry_space_group_name_H-M 'P 1 21/n 1'
_audit_creation_method SHELXL-2013
_audit_update_record
;
2015-11-15 deposited with the CCDC.
2015-12-18 downloaded from the CCDC.
;
_cell_angle_alpha 90
_cell_angle_beta 90.929(4)
_cell_angle_gamma 90
_cell_formula_units_Z 2
_cell_length_a 9.6119(8)
_cell_length_b 11.8087(10)
_cell_length_c 11.2532(9)
_cell_measurement_reflns_used 6775
_cell_measurement_temperature 173(2)
_cell_measurement_theta_max 37.03
_cell_measurement_theta_min 2.50
_cell_volume 1277.12(18)
_computing_cell_refinement 'Bruker SAINT'
_computing_data_collection 'Bruker APEX2'
_computing_data_reduction 'Bruker SAINT'
_computing_molecular_graphics 'Bruker SHELXTL'
_computing_publication_material 'Bruker SHELXTL'
_computing_structure_refinement 'SHELXL-2013 (Sheldrick 2013)'
_computing_structure_solution 'SHELXS-97 (Sheldrick 2008)'
_diffrn_ambient_temperature 173(2)
_diffrn_measured_fraction_theta_full 1.000
_diffrn_measured_fraction_theta_max 0.995
_diffrn_measurement_device_type 'Bruker APEX-II CCD'
_diffrn_measurement_method '\f and \w scans'
_diffrn_radiation_type MoK\a
_diffrn_radiation_wavelength 0.71073
_diffrn_reflns_av_R_equivalents 0.0848
_diffrn_reflns_av_unetI/netI 0.0744
_diffrn_reflns_laue_measured_fraction_full 1.000
_diffrn_reflns_laue_measured_fraction_max 0.995
_diffrn_reflns_limit_h_max 18
_diffrn_reflns_limit_h_min -18
_diffrn_reflns_limit_k_max 22
_diffrn_reflns_limit_k_min -22
_diffrn_reflns_limit_l_max 21
_diffrn_reflns_limit_l_min -21
_diffrn_reflns_number 42881
_diffrn_reflns_point_group_measured_fraction_full 1.000
_diffrn_reflns_point_group_measured_fraction_max 0.995
_diffrn_reflns_theta_full 25.242
_diffrn_reflns_theta_max 43.405
_diffrn_reflns_theta_min 2.500
_diffrn_source 'sealed tube'
_exptl_absorpt_coefficient_mu 24.655
_exptl_absorpt_correction_T_max 0.7485
_exptl_absorpt_correction_T_min 0.5981
_exptl_absorpt_correction_type multi-scan
_exptl_absorpt_process_details SADABS
_exptl_crystal_colour colorless
_exptl_crystal_density_diffrn 4.764
_exptl_crystal_description cut-block
_exptl_crystal_F_000 1582
_exptl_crystal_size_max 0.090
_exptl_crystal_size_mid 0.070
_exptl_crystal_size_min 0.060
_refine_diff_density_max 5.933
_refine_diff_density_min -4.251
_refine_diff_density_rms 0.504
_refine_ls_extinction_coef 0.00156(9)
_refine_ls_extinction_expression Fc^*^=kFc[1+0.001xFc^2^\l^3^/sin(2\q)]^-1/4^
_refine_ls_extinction_method SHELXL
_refine_ls_goodness_of_fit_ref 1.016
_refine_ls_hydrogen_treatment undef
_refine_ls_matrix_type full
_refine_ls_number_parameters 155
_refine_ls_number_reflns 9627
_refine_ls_number_restraints 0
_refine_ls_restrained_S_all 1.016
_refine_ls_R_factor_all 0.0897
_refine_ls_R_factor_gt 0.0468
_refine_ls_shift/su_max 0.001
_refine_ls_shift/su_mean 0.000
_refine_ls_structure_factor_coef Fsqd
_refine_ls_weighting_details 'w=1/[\s^2^(Fo^2^)+(0.0071P)^2^+21.0175P] where P=(Fo^2^+2Fc^2^)/3'
_refine_ls_weighting_scheme calc
_refine_ls_wR_factor_gt 0.0869
_refine_ls_wR_factor_ref 0.1037
_reflns_Friedel_coverage 0.000
_reflns_number_gt 6273
_reflns_number_total 9627
_reflns_threshold_expression 'I > 2\s(I)'
_cod_data_source_file c5nj02914g2.cif
_cod_data_source_block mo_may110_0m
_cod_depositor_comments 'Adding full bibliography for 7055247--7055249.cif.'
_cod_original_formula_sum 'H8 Cs4 Nb1.97 O23 W4.03'
_cod_database_code 7055248
_shelx_space_group_comment
;
The symmetry employed for this shelxl refinement is uniquely defined
by the following loop, which should always be used as a source of
symmetry information in preference to the above space-group names.
They are only intended as comments.
;
_shelx_estimated_absorpt_t_min 0.215
_shelx_estimated_absorpt_t_max 0.319
_shelxl_version_number 2013-4

loop_
_space_group_symop_operation_xyz
'x, y, z'
'-x+1/2, y+1/2, -z+1/2'
'-x, -y, -z'
'x-1/2, -y-1/2, z-1/2'

loop_
_atom_site_label
_atom_site_type_symbol
_atom_site_fract_x
_atom_site_fract_y
_atom_site_fract_z
_atom_site_U_iso_or_equiv
_atom_site_adp_type
_atom_site_occupancy
_atom_site_site_symmetry_order
_atom_site_calc_flag
_atom_site_refinement_flags_posn
_atom_site_refinement_flags_occupancy
_atom_site_disorder_assembly
_atom_site_disorder_group
W1 W 0.73580(3) 0.00422(2) 0.55538(2) 0.01589(7) Uani 0.871(4) 1 d . P A 1
W2 W 0.52763(4) 0.17885(2) 0.40451(2) 0.01682(9) Uani 0.623(4) 1 d . P A 1
W3 W 0.44591(4) 0.09392(3) 0.67739(3) 0.01537(9) Uani 0.523(4) 1 d . P A 1
Nb1 Nb 0.73580(3) 0.00422(2) 0.55538(2) 0.01589(7) Uani 0.129(4) 1 d . P A 2
Nb2 Nb 0.52763(4) 0.17885(2) 0.40451(2) 0.01682(9) Uani 0.377(4) 1 d . P A 2
Nb3 Nb 0.44591(4) 0.09392(3) 0.67739(3) 0.01537(9) Uani 0.477(4) 1 d . P A 2
Cs1 Cs 0.96819(6) -0.26263(4) 0.45362(4) 0.02922(12) Uani 1 1 d . . . .
Cs2 Cs 0.89411(5) 0.05853(4) 0.19650(4) 0.02572(11) Uani 1 1 d . . . .
O1 O 0.5000 0.0000 0.5000 0.0124(9) Uani 1 2 d S P . .
O2 O 0.7136(5) 0.1437(5) 0.4703(4) 0.0228(9) Uani 1 1 d . . . .
O3 O 0.6462(5) 0.0757(4) 0.6876(4) 0.0205(8) Uani 1 1 d . . . .
O4 O 0.4811(6) 0.2173(4) 0.5645(4) 0.0207(9) Uani 1 1 d . . . .
O5 O 0.6734(6) -0.1386(5) 0.6202(4) 0.0268(11) Uani 1 1 d . . . .
O6 O 0.5663(6) 0.0697(5) 0.2809(4) 0.0245(10) Uani 1 1 d . . . .
O7 O 0.7342(5) -0.0727(4) 0.4034(4) 0.0202(8) Uani 1 1 d . . . .
O8 O 0.9089(6) 0.0069(8) 0.5984(5) 0.0447(18) Uani 1 1 d . . . .
O9 O 0.547(2) 0.3070(5) 0.3307(7) 0.132(7) Uani 1 1 d . . . .
O10 O 0.4029(8) 0.1654(15) 0.8089(9) 0.135(7) Uani 1 1 d . . . .
O1S O 1.2609(7) -0.3461(6) 0.3562(5) 0.0362(13) Uani 1 1 d . . . .
O2S O 0.7612(9) 0.0656(7) -0.0531(6) 0.0460(17) Uani 1 1 d . . . .

loop_
_atom_site_aniso_label
_atom_site_aniso_U_11
_atom_site_aniso_U_22
_atom_site_aniso_U_33
_atom_site_aniso_U_23
_atom_site_aniso_U_13
_atom_site_aniso_U_12
W1 0.01455(11) 0.02244(12) 0.01060(9) 0.00018(7) -0.00234(7) 0.00220(9)
W2 0.02553(17) 0.01305(12) 0.01180(11) 0.00045(8) -0.00231(9) 0.00095(10)
W3 0.02031(16) 0.01637(14) 0.00937(11) -0.00285(9) -0.00137(9) 0.00358(11)
Nb1 0.01455(11) 0.02244(12) 0.01060(9) 0.00018(7) -0.00234(7) 0.00220(9)
Nb2 0.02553(17) 0.01305(12) 0.01180(11) 0.00045(8) -0.00231(9) 0.00095(10)
Nb3 0.02031(16) 0.01637(14) 0.00937(11) -0.00285(9) -0.00137(9) 0.00358(11)
Cs1 0.0436(3) 0.0252(2) 0.01868(17) -0.00135(13) -0.00501(16) 0.00768(18)
Cs2 0.0265(2) 0.01921(17) 0.0312(2) 0.00895(14) -0.00730(15) -0.00398(14)
O1 0.013(2) 0.013(2) 0.0117(19) 0.0001(16) -0.0020(16) 0.0000(18)
O2 0.018(2) 0.034(2) 0.0162(17) 0.0026(17) -0.0011(15) -0.0093(19)
O3 0.024(2) 0.026(2) 0.0120(15) -0.0033(14) -0.0066(15) -0.0024(18)
O4 0.035(3) 0.0103(15) 0.0170(17) -0.0017(13) 0.0016(17) 0.0047(16)
O5 0.036(3) 0.029(2) 0.0151(18) 0.0048(16) -0.0033(18) 0.016(2)
O6 0.026(2) 0.037(3) 0.0099(15) 0.0005(16) -0.0016(15) 0.007(2)
O7 0.018(2) 0.031(2) 0.0118(15) -0.0004(15) 0.0013(14) 0.0084(17)
O8 0.017(2) 0.093(6) 0.024(2) -0.014(3) -0.0040(19) 0.007(3)
O9 0.35(2) 0.010(2) 0.034(4) 0.011(2) 0.078(8) 0.006(6)
O10 0.030(4) 0.303(19) 0.071(6) -0.143(10) -0.024(4) 0.048(7)
O1S 0.042(3) 0.037(3) 0.029(3) -0.005(2) -0.011(2) -0.005(3)
O2S 0.057(5) 0.051(4) 0.029(3) 0.004(3) 0.002(3) -0.008(3)

loop_
_atom_type_symbol
_atom_type_description
_atom_type_scat_dispersion_real
_atom_type_scat_dispersion_imag
_atom_type_scat_source
W W -0.8490 6.8722 'International Tables Vol C Tables 4.2.6.8 and 6.1.1.4'
Nb Nb -2.0727 0.6215 'International Tables Vol C Tables 4.2.6.8 and 6.1.1.4'
Cs Cs -0.3680 2.1192 'International Tables Vol C Tables 4.2.6.8 and 6.1.1.4'
O O 0.0106 0.0060 'International Tables Vol C Tables 4.2.6.8 and 6.1.1.4'
H H 0.0000 0.0000 'International Tables Vol C Tables 4.2.6.8 and 6.1.1.4'

loop_
_geom_angle_atom_site_label_1
_geom_angle_atom_site_label_2
_geom_angle_atom_site_label_3
_geom_angle
_geom_angle_site_symmetry_1
_geom_angle_site_symmetry_3
O8 W1 O2 102.9(3) . .
O8 W1 O3 102.5(3) . .
O2 W1 O3 87.8(2) . .
O8 W1 O7 104.5(3) . .
O2 W1 O7 87.9(2) . .
O3 W1 O7 153.0(2) . .
O8 W1 O5 102.3(3) . .
O2 W1 O5 154.8(2) . .
O3 W1 O5 86.9(2) . .
O7 W1 O5 85.7(2) . .
O8 W1 O1 179.1(2) . .
O2 W1 O1 77.63(14) . .
O3 W1 O1 76.83(14) . .
O7 W1 O1 76.17(14) . .
O5 W1 O1 77.14(16) . .
O8 W1 Cs1 63.8(3) . .
O2 W1 Cs1 125.92(16) . .
O3 W1 Cs1 144.80(14) . .
O7 W1 Cs1 51.69(14) . .
O5 W1 Cs1 66.64(16) . .
O1 W1 Cs1 116.442(12) . .
O8 W1 Cs1 48.6(3) . 3_756
O2 W1 Cs1 55.23(14) . 3_756
O3 W1 Cs1 90.67(15) . 3_756
O7 W1 Cs1 108.50(15) . 3_756
O5 W1 Cs1 149.44(16) . 3_756
O1 W1 Cs1 131.784(12) . 3_756
Cs1 W1 Cs1 100.552(12) . 3_756
O8 W1 Cs2 84.7(2) . .
O2 W1 Cs2 56.73(15) . .
O3 W1 Cs2 144.43(15) . .
O7 W1 Cs2 41.70(15) . .
O5 W1 Cs2 126.04(15) . .
O1 W1 Cs2 96.131(10) . .
Cs1 W1 Cs2 69.590(10) . .
Cs1 W1 Cs2 67.913(10) 3_756 .
O9 W2 O4 105.7(3) . .
O9 W2 O6 102.3(3) . .
O4 W2 O6 152.0(2) . .
O9 W2 O2 105.1(7) . .
O4 W2 O2 85.5(2) . .
O6 W2 O2 86.9(2) . .
O9 W2 O5 104.4(7) . 3_656
O4 W2 O5 87.0(2) . 3_656
O6 W2 O5 86.5(2) . 3_656
O2 W2 O5 150.5(2) . 3_656
O9 W2 O1 178.2(3) . .
O4 W2 O1 75.96(13) . .
O6 W2 O1 76.02(16) . .
O2 W2 O1 75.60(15) . .
O5 W2 O1 74.86(14) 3_656 .
O9 W2 Cs1 51.6(3) . 2_655
O4 W2 Cs1 153.08(13) . 2_655
O6 W2 Cs1 53.11(15) . 2_655
O2 W2 Cs1 112.50(14) . 2_655
O5 W2 Cs1 85.88(13) 3_656 2_655
O1 W2 Cs1 126.599(12) . 2_655
O9 W2 Cs2 86.3(5) . .
O4 W2 Cs2 139.60(16) . .
O6 W2 Cs2 41.75(17) . .
O2 W2 Cs2 54.12(14) . .
O5 W2 Cs2 127.95(15) 3_656 .
O1 W2 Cs2 92.788(11) . .
Cs1 W2 Cs2 61.287(11) 2_655 .
O10 W3 O3 104.5(3) . .
O10 W3 O7 103.5(3) . 3_656
O3 W3 O7 151.99(18) . 3_656
O10 W3 O4 103.5(7) . .
O3 W3 O4 86.5(2) . .
O7 W3 O4 87.4(2) 3_656 .
O10 W3 O6 104.6(7) . 3_656
O3 W3 O6 86.6(2) . 3_656
O7 W3 O6 86.0(2) 3_656 3_656
O4 W3 O6 151.91(18) . 3_656
O10 W3 O1 179.0(4) . .
O3 W3 O1 76.41(13) . .
O7 W3 O1 75.59(13) 3_656 .
O4 W3 O1 75.99(12) . .
O6 W3 O1 75.92(13) 3_656 .
O10 W3 Cs2 73.4(5) . 3_656
O3 W3 Cs2 138.01(14) . 3_656
O7 W3 Cs2 52.25(14) 3_656 3_656
O4 W3 Cs2 135.30(16) . 3_656
O6 W3 Cs2 55.26(15) 3_656 3_656
O1 W3 Cs2 106.355(13) . 3_656
O10 W3 Cs2 56.7(6) . 4_566
O3 W3 Cs2 103.11(15) . 4_566
O7 W3 Cs2 92.56(15) 3_656 4_566
O4 W3 Cs2 47.24(13) . 4_566
O6 W3 Cs2 160.33(14) 3_656 4_566
O1 W3 Cs2 122.724(13) . 4_566
Cs2 W3 Cs2 109.098(10) 3_656 4_566
O10 Cs1 O1S 82.4(3) 2_646 .
O10 Cs1 O2S 77.9(2) 2_646 2_645
O1S Cs1 O2S 122.60(18) . 2_645
O10 Cs1 O7 128.4(3) 2_646 .
O1S Cs1 O7 140.52(15) . .
O2S Cs1 O7 91.12(17) 2_645 .
O10 Cs1 O8 105.6(3) 2_646 3_756
O1S Cs1 O8 84.35(16) . 3_756
O2S Cs1 O8 152.90(17) 2_645 3_756
O7 Cs1 O8 65.31(14) . 3_756
O10 Cs1 O9 158.3(4) 2_646 2_645
O1S Cs1 O9 76.6(3) . 2_645
O2S Cs1 O9 118.4(3) 2_645 2_645
O7 Cs1 O9 68.7(3) . 2_645
O8 Cs1 O9 67.1(2) 3_756 2_645
O10 Cs1 O6 124.5(4) 2_646 2_645
O1S Cs1 O6 67.60(14) . 2_645
O2S Cs1 O6 80.78(15) 2_645 2_645
O7 Cs1 O6 102.47(13) . 2_645
O8 Cs1 O6 115.93(14) 3_756 2_645
O9 Cs1 O6 51.30(14) 2_645 2_645
O10 Cs1 O2 63.3(2) 2_646 3_756
O1S Cs1 O2 55.24(14) . 3_756
O2S Cs1 O2 141.19(15) 2_645 3_756
O7 Cs1 O2 111.90(13) . 3_756
O8 Cs1 O2 49.83(14) 3_756 3_756
O9 Cs1 O2 99.4(3) 2_645 3_756
O6 Cs1 O2 121.09(13) 2_645 3_756
O10 Cs1 O8 85.1(4) 2_646 .
O1S Cs1 O8 124.84(15) . .
O2S Cs1 O8 106.51(17) 2_645 .
O7 Cs1 O8 49.68(13) . .
O8 Cs1 O8 48.34(19) 3_756 .
O9 Cs1 O8 102.26(16) 2_645 .
O6 Cs1 O8 150.32(14) 2_645 .
O2 Cs1 O8 71.17(13) 3_756 .
O10 Cs1 O5 88.3(3) 2_646 .
O1S Cs1 O5 167.60(13) . .
O2S Cs1 O5 62.64(16) 2_645 .
O7 Cs1 O5 43.87(10) . .
O8 Cs1 O5 90.39(14) 3_756 .
O9 Cs1 O5 111.6(3) 2_645 .
O6 Cs1 O5 124.71(13) 2_645 .
O2 Cs1 O5 113.12(13) 3_756 .
O8 Cs1 O5 45.72(14) . .
O10 Cs1 W1 100.8(4) 2_646 .
O1S Cs1 W1 146.39(12) . .
O2S Cs1 W1 90.46(14) 2_645 .
O7 Cs1 W1 28.16(8) . .
O8 Cs1 W1 62.44(11) 3_756 .
O9 Cs1 W1 93.72(19) 2_645 .
O6 Cs1 W1 130.07(10) 2_645 .
O2 Cs1 W1 95.96(10) 3_756 .
O8 Cs1 W1 25.29(9) . .
O5 Cs1 W1 28.53(9) . .
O9 Cs2 O8 73.4(3) 2_645 3_756
O9 Cs2 O2S 90.6(3) 2_645 .
O8 Cs2 O2S 160.2(2) 3_756 .
O9 Cs2 O4 136.1(2) 2_645 4_665
O8 Cs2 O4 113.67(18) 3_756 4_665
O2S Cs2 O4 69.86(17) . 4_665
O9 Cs2 O7 72.2(2) 2_645 .
O8 Cs2 O7 68.21(16) 3_756 .
O2S Cs2 O7 118.69(17) . .
O4 Cs2 O7 151.69(12) 4_665 .
O9 Cs2 O6 104.4(3) 2_645 .
O8 Cs2 O6 111.96(14) 3_756 .
O2S Cs2 O6 82.96(17) . .
O4 Cs2 O6 111.25(14) 4_665 .
O7 Cs2 O6 48.81(12) . .
O9 Cs2 O10 160.7(3) 2_645 4_665
O8 Cs2 O10 87.23(19) 3_756 4_665
O2S Cs2 O10 108.24(18) . 4_665
O4 Cs2 O10 51.91(14) 4_665 4_665
O7 Cs2 O10 101.36(14) . 4_665
O6 Cs2 O10 82.90(17) . 4_665
O9 Cs2 O1S 96.7(3) 2_645 2_755
O8 Cs2 O1S 68.84(16) 3_756 2_755
O2S Cs2 O1S 102.36(17) . 2_755
O4 Cs2 O1S 53.25(14) 4_665 2_755
O7 Cs2 O1S 137.03(12) . 2_755
O6 Cs2 O1S 158.27(15) . 2_755
O10 Cs2 O1S 75.42(17) 4_665 2_755
O9 Cs2 O2 116.13(18) 2_645 .
O8 Cs2 O2 74.54(14) 3_756 .
O2S Cs2 O2 124.13(17) . .
O4 Cs2 O2 107.18(12) 4_665 .
O7 Cs2 O2 44.82(12) . .
O6 Cs2 O2 44.63(11) . .
O10 Cs2 O2 56.93(14) 4_665 .
O1S Cs2 O2 120.21(13) 2_755 .
O9 Cs2 Nb3 75.6(3) 2_645 3_656
O8 Cs2 Nb3 96.76(14) 3_756 3_656
O2S Cs2 Nb3 90.37(14) . 3_656
O4 Cs2 Nb3 140.07(10) 4_665 3_656
O7 Cs2 Nb3 28.84(8) . 3_656
O6 Cs2 Nb3 29.66(10) . 3_656
O10 Cs2 Nb3 107.79(13) 4_665 3_656
O1S Cs2 Nb3 165.30(9) 2_755 3_656
O2 Cs2 Nb3 55.36(8) . 3_656
O9 Cs2 W3 75.6(3) 2_645 3_656
O8 Cs2 W3 96.76(14) 3_756 3_656
O2S Cs2 W3 90.37(14) . 3_656
O4 Cs2 W3 140.07(10) 4_665 3_656
O7 Cs2 W3 28.84(8) . 3_656
O6 Cs2 W3 29.66(10) . 3_656
O10 Cs2 W3 107.79(13) 4_665 3_656
O1S Cs2 W3 165.30(9) 2_755 3_656
O2 Cs2 W3 55.36(8) . 3_656
O9 Cs2 Nb3 160.1(3) 2_645 4_665
O8 Cs2 Nb3 102.46(16) 3_756 4_665
O2S Cs2 Nb3 88.52(15) . 4_665
O4 Cs2 Nb3 27.23(8) 4_665 4_665
O7 Cs2 Nb3 125.15(9) . 4_665
O6 Cs2 Nb3 95.23(10) . 4_665
O10 Cs2 Nb3 24.84(10) 4_665 4_665
O1S Cs2 Nb3 64.19(11) 2_755 4_665
O2 Cs2 Nb3 80.33(8) . 4_665
Nb3 Cs2 Nb3 124.242(14) 3_656 4_665
W1 O1 W1 180.0 . 3_656
W1 O1 W3 89.448(11) . .
W1 O1 W3 90.551(11) 3_656 .
Nb1 O1 Nb3 89.449(11) 3_656 3_656
W1 O1 W3 90.552(11) . 3_656
W1 O1 W3 89.449(11) 3_656 3_656
W3 O1 W3 180.0 . 3_656
W1 O1 W2 89.238(11) . .
W1 O1 W2 90.762(11) 3_656 .
W3 O1 W2 89.575(12) . .
W3 O1 W2 90.425(12) 3_656 .
W1 O1 W2 90.761(11) . 3_656
W1 O1 W2 89.239(11) 3_656 3_656
W3 O1 W2 90.426(12) . 3_656
W3 O1 W2 89.574(12) 3_656 3_656
W2 O1 W2 180.0 . 3_656
Nb1 O1 Nb2 89.239(11) 3_656 3_656
Nb3 O1 Nb2 89.574(12) 3_656 3_656
W1 O2 W2 117.5(2) . .
W1 O2 Cs1 97.72(18) . 3_756
W2 O2 Cs1 143.3(2) . 3_756
W1 O2 Cs2 97.6(2) . .
W2 O2 Cs2 100.35(16) . .
Cs1 O2 Cs2 83.80(11) 3_756 .
W1 O3 W3 117.3(2) . .
W2 O4 W3 118.5(2) . .
W2 O4 Cs2 135.14(19) . 4_566
W3 O4 Cs2 105.53(17) . 4_566
W1 O5 W2 117.2(2) . 3_656
W1 O5 Cs1 84.84(18) . .
Nb2 O5 Cs1 125.2(2) 3_656 .
W2 O5 Cs1 125.2(2) 3_656 .
W2 O6 W3 117.6(2) . 3_656
W2 O6 Cs2 115.3(2) . .
Nb3 O6 Cs2 95.09(18) 3_656 .
W3 O6 Cs2 95.09(18) 3_656 .
W2 O6 Cs1 99.0(2) . 2_655
Nb3 O6 Cs1 139.6(2) 3_656 2_655
W3 O6 Cs1 139.6(2) 3_656 2_655
Cs2 O6 Cs1 83.02(12) . 2_655
W1 O7 W3 117.7(2) . 3_656
W1 O7 Cs2 114.6(2) . .
Nb3 O7 Cs2 98.91(16) 3_656 .
W3 O7 Cs2 98.91(16) 3_656 .
W1 O7 Cs1 100.16(16) . .
Nb3 O7 Cs1 127.0(2) 3_656 .
W3 O7 Cs1 127.0(2) 3_656 .
Cs2 O7 Cs1 97.02(12) . .
W1 O8 Cs2 142.1(4) . 3_756
W1 O8 Cs1 108.2(4) . 3_756
Cs2 O8 Cs1 98.40(18) 3_756 3_756
W1 O8 Cs1 90.9(3) . .
Cs2 O8 Cs1 91.0(2) 3_756 .
Cs1 O8 Cs1 131.66(19) 3_756 .
W2 O9 Cs2 157.0(5) . 2_655
W2 O9 Cs1 104.1(3) . 2_655
Cs2 O9 Cs1 98.68(17) 2_655 2_655
W3 O10 Cs1 140.7(4) . 2_656
W3 O10 Cs2 98.5(7) . 4_566
Cs1 O10 Cs2 93.7(4) 2_656 4_566
Cs1 O1S Cs2 169.5(2) . 2_745
Cs2 O2S Cs1 88.63(19) . 2_655

loop_
_geom_bond_atom_site_label_1
_geom_bond_atom_site_label_2
_geom_bond_distance
_geom_bond_site_symmetry_2
W1 O8 1.726(6) .
W1 O2 1.916(5) .
W1 O3 1.926(5) .
W1 O7 1.936(4) .
W1 O5 1.937(6) .
W1 O1 2.3414(3) .
W1 Cs1 4.0391(6) .
W1 Cs1 4.1745(7) 3_756
W1 Cs2 4.3859(6) .
W2 O9 1.737(6) .
W2 O4 1.917(4) .
W2 O6 1.936(5) .
W2 O2 1.968(5) .
W2 O5 2.005(6) 3_656
W2 O1 2.3864(3) .
W2 Cs1 4.0898(6) 2_655
W2 Cs2 4.4915(7) .
W3 O10 1.758(6) .
W3 O3 1.939(5) .
W3 O7 1.958(5) 3_656
W3 O4 1.966(5) .
W3 O6 1.993(6) 3_656
W3 O1 2.3493(3) .
W3 Cs2 4.0107(6) 3_656
W3 Cs2 4.1402(6) 4_566
Cs1 O10 3.049(6) 2_646
Cs1 O1S 3.192(7) .
Cs1 O2S 3.211(8) 2_645
Cs1 O7 3.220(5) .
Cs1 O8 3.299(9) 3_756
Cs1 O9 3.304(9) 2_645
Cs1 O6 3.312(5) 2_645
Cs1 O2 3.461(5) 3_756
Cs1 O8 3.625(8) .
Cs1 O5 3.723(5) .
Cs2 O9 3.041(7) 2_645
Cs2 O8 3.060(6) 3_756
Cs2 O2S 3.068(7) .
Cs2 O4 3.155(4) 4_665
Cs2 O7 3.210(5) .
Cs2 O6 3.309(5) .
Cs2 O10 3.50(2) 4_665
Cs2 O1S 3.561(7) 2_755
Cs2 O2 3.699(5) .
Cs2 Nb3 4.0107(6) 3_656
Cs2 W3 4.0107(6) 3_656
Cs2 Nb3 4.1402(6) 4_665
O1 Nb1 2.3414(3) 3_656
O1 W1 2.3414(3) 3_656
O1 Nb3 2.3493(3) 3_656
O1 W3 2.3493(3) 3_656
O1 W2 2.3864(3) 3_656
O1 Nb2 2.3864(3) 3_656
O2 Cs1 3.460(5) 3_756
O4 Cs2 3.155(4) 4_566
O5 Nb2 2.005(6) 3_656
O5 W2 2.005(6) 3_656
O6 Nb3 1.993(6) 3_656
O6 W3 1.993(6) 3_656
O6 Cs1 3.312(5) 2_655
O7 Nb3 1.958(5) 3_656
O7 W3 1.958(5) 3_656
O8 Cs2 3.060(6) 3_756
O8 Cs1 3.299(9) 3_756
O9 Cs2 3.041(7) 2_655
O9 Cs1 3.304(9) 2_655
O10 Cs1 3.049(6) 2_656
O10 Cs2 3.50(2) 4_566
O1S Cs2 3.561(7) 2_745
O2S Cs1 3.211(8) 2_655

loop_
_geom_torsion_atom_site_label_1
_geom_torsion_atom_site_label_2
_geom_torsion_atom_site_label_3
_geom_torsion_atom_site_label_4
_geom_torsion
_geom_torsion_site_symmetry_1
_geom_torsion_site_symmetry_4
O2 W1 O8 Cs2 143.3(6) . 3_756
O3 W1 O8 Cs2 52.7(7) . 3_756
O7 W1 O8 Cs2 -125.6(6) . 3_756
O5 W1 O8 Cs2 -36.8(6) . 3_756
Cs1 W1 O8 Cs2 -92.8(6) . 3_756
Cs1 W1 O8 Cs2 132.3(7) 3_756 3_756
Cs2 W1 O8 Cs2 -162.6(6) . 3_756
O2 W1 O8 Cs1 10.9(3) . 3_756
O3 W1 O8 Cs1 -79.7(2) . 3_756
O7 W1 O8 Cs1 102.1(2) . 3_756
O5 W1 O8 Cs1 -169.2(2) . 3_756
Cs1 W1 O8 Cs1 134.8(3) . 3_756
Cs2 W1 O8 Cs1 65.03(17) . 3_756
O2 W1 O8 Cs1 -123.91(19) . .
O3 W1 O8 Cs1 145.47(17) . .
O7 W1 O8 Cs1 -32.8(2) . .
O5 W1 O8 Cs1 56.0(2) . .
Cs1 W1 O8 Cs1 -134.8(3) 3_756 .
Cs2 W1 O8 Cs1 -69.81(11) . .
O4 W2 O9 Cs2 26(2) . 2_655
O6 W2 O9 Cs2 -154(2) . 2_655
O2 W2 O9 Cs2 -64(2) . 2_655
O5 W2 O9 Cs2 117(2) 3_656 2_655
Cs1 W2 O9 Cs2 -171(3) 2_655 2_655
Cs2 W2 O9 Cs2 -115(2) . 2_655
O4 W2 O9 Cs1 -163.5(4) . 2_655
O6 W2 O9 Cs1 16.9(7) . 2_655
O2 W2 O9 Cs1 107.0(5) . 2_655
O5 W2 O9 Cs1 -72.6(5) 3_656 2_655
Cs2 W2 O9 Cs1 55.7(5) . 2_655
O3 W3 O10 Cs1 -10.2(15) . 2_656
O7 W3 O10 Cs1 169.4(12) 3_656 2_656
O4 W3 O10 Cs1 -100.1(14) . 2_656
O6 W3 O10 Cs1 80.0(14) 3_656 2_656
Cs2 W3 O10 Cs1 126.2(15) 3_656 2_656
Cs2 W3 O10 Cs1 -106.5(15) 4_566 2_656
O3 W3 O10 Cs2 96.4(2) . 4_566
O7 W3 O10 Cs2 -84.1(3) 3_656 4_566
O4 W3 O10 Cs2 6.5(3) . 4_566
O6 W3 O10 Cs2 -173.43(19) 3_656 4_566
Cs2 W3 O10 Cs2 -127.3(2) 3_656 4_566
